data_1503290
loop_
_publ_author_name
'Yang, Juanjuan'
'Li, Wenjun'
'Jin, Zhichao'
'Liang, Xinmiao'
'Ye, Jinxing'

_publ_section_title
;
 Enantioselective Michael reaction of \a-alkyl-\b-keto esters and enones
 under multifunctional catalysis.
;
_journal_issue 22
_journal_name_full 'Organic letters'
_journal_page_first 5218
_journal_page_last 5221
_journal_paper_doi 10.1021/ol102256v
_journal_volume 12
_journal_year 2010
_chemical_absolute_configuration ad
_chemical_formula_sum 'C18 H21 Br O4'
_chemical_formula_weight 381.26
_chemical_name_systematic
; 
 ? 
;
_space_group_IT_number 4
_symmetry_cell_setting monoclinic
_symmetry_space_group_name_Hall 'P 2yb'
_symmetry_space_group_name_H-M 'P 1 21 1'
_atom_sites_solution_hydrogens geom
_atom_sites_solution_primary direct
_atom_sites_solution_secondary difmap
_audit_creation_method SHELXL-97
_cell_angle_alpha 90.00
_cell_angle_beta 96.138(2)
_cell_angle_gamma 90.00
_cell_formula_units_Z 4
_cell_length_a 9.9100(10)
_cell_length_b 6.3413(6)
_cell_length_c 28.512(3)
_cell_measurement_reflns_used 1694
_cell_measurement_temperature 293(2)
_cell_measurement_theta_max 36.822
_cell_measurement_theta_min 4.776
_cell_volume 1781.5(3)
_computing_cell_refinement 'Bruker SMART'
_computing_data_collection 'Bruker SMART'
_computing_data_reduction 'Bruker SHELXTL'
_computing_molecular_graphics 'Bruker SHELXTL'
_computing_publication_material 'Bruker SHELXTL'
_computing_structure_refinement 'SHELXL-97 (Sheldrick, 1997)'
_computing_structure_solution 'SHELXS-97 (Sheldrick, 1990)'
_diffrn_ambient_temperature 293(2)
_diffrn_measured_fraction_theta_full 0.992
_diffrn_measured_fraction_theta_max 0.992
_diffrn_measurement_device_type 'CCD area detector'
_diffrn_measurement_method 'phi and omega scans'
_diffrn_radiation_monochromator graphite
_diffrn_radiation_source 'fine-focus sealed tube'
_diffrn_radiation_type MoK\a
_diffrn_radiation_wavelength 0.71073
_diffrn_reflns_av_R_equivalents 0.0421
_diffrn_reflns_av_sigmaI/netI 0.1296
_diffrn_reflns_limit_h_max 12
_diffrn_reflns_limit_h_min -12
_diffrn_reflns_limit_k_max 8
_diffrn_reflns_limit_k_min -8
_diffrn_reflns_limit_l_max 36
_diffrn_reflns_limit_l_min -22
_diffrn_reflns_number 10569
_diffrn_reflns_theta_full 27.00
_diffrn_reflns_theta_max 27.00
_diffrn_reflns_theta_min 2.07
_exptl_absorpt_coefficient_mu 2.324
_exptl_absorpt_correction_T_max 1.0000
_exptl_absorpt_correction_T_min 0.5979
_exptl_absorpt_correction_type empirical
_exptl_absorpt_process_details sadabs
_exptl_crystal_colour colorless
_exptl_crystal_density_diffrn 1.421
_exptl_crystal_density_method 'not measured'
_exptl_crystal_description prismatic
_exptl_crystal_F_000 784
_exptl_crystal_size_max 0.320
_exptl_crystal_size_mid 0.312
_exptl_crystal_size_min 0.217
_refine_diff_density_max 0.341
_refine_diff_density_min -0.298
_refine_diff_density_rms 0.047
_refine_ls_abs_structure_details 'Flack H D (1983), Acta Cryst. A39, 876-881'
_refine_ls_abs_structure_Flack 0.066(10)
_refine_ls_extinction_method none
_refine_ls_goodness_of_fit_ref 0.879
_refine_ls_hydrogen_treatment constr
_refine_ls_matrix_type full
_refine_ls_number_parameters 421
_refine_ls_number_reflns 7249
_refine_ls_number_restraints 1
_refine_ls_restrained_S_all 0.879
_refine_ls_R_factor_all 0.1169
_refine_ls_R_factor_gt 0.0444
_refine_ls_shift/su_max 0.001
_refine_ls_shift/su_mean 0.000
_refine_ls_structure_factor_coef Fsqd
_refine_ls_weighting_details
; calc 
 [0.00000+1.00000exp(2.00(sin\q/\l)^2^)]/ 
   [\s^2^(Fo^2^)+0.0000+0.0000*P+(0.0268P)^2^+0.0000sin\q/\l] 
 where P = 0.33333Fo^2^ + 0.66667Fc^2^ 
;
_refine_ls_weighting_scheme calc
_refine_ls_wR_factor_gt 0.0791
_refine_ls_wR_factor_ref 0.0988
_reflns_number_gt 3085
_reflns_number_total 7249
_reflns_threshold_expression >2sigma(I)
_cod_data_source_file ol102256v_si_002.cif
_cod_data_source_block YEYANG1
_cod_depositor_comments
;
The following automatic conversions were performed:

'_symmetry_cell_setting' value 'Monoclinic' changed to 'monoclinic'
according to /home/saulius/struct/CIF-dictionaries/cif_core.dic
dictionary named 'cif_core.dic' version 2.4.2 from 2011-04-26.

Automatic conversion script
Id: cif_fix_values 1715 2011-07-08 13:25:40Z adriana 
;
_cod_original_sg_symbol_H-M P2(1)
_cod_database_code 1503290

loop_
_symmetry_equiv_pos_as_xyz
'x, y, z'
'-x, y+1/2, -z'

loop_
_atom_site_label
_atom_site_type_symbol
_atom_site_fract_x
_atom_site_fract_y
_atom_site_fract_z
_atom_site_U_iso_or_equiv
_atom_site_adp_type
_atom_site_occupancy
_atom_site_symmetry_multiplicity
_atom_site_calc_flag
_atom_site_refinement_flags
Br1 Br 0.76332(6) -0.04792(11) 0.96258(2) 0.0805(3) Uani 1 1 d .
Br2 Br 1.29421(6) 1.38221(12) 0.53594(3) 0.0901(3) Uani 1 1 d .
O1 O 0.0764(4) 0.0196(6) 0.92145(15) 0.0676(12) Uani 1 1 d .
O2 O -0.3020(4) 0.4869(8) 0.84672(16) 0.0883(16) Uani 1 1 d .
O3 O 0.1197(5) 0.3599(8) 0.79086(16) 0.1085(18) Uani 1 1 d .
O4 O 0.1273(4) 0.0389(7) 0.82058(14) 0.0753(13) Uani 1 1 d .
O5 O 0.6349(4) 1.3206(6) 0.58085(15) 0.0698(12) Uani 1 1 d .
O6 O 0.3023(5) 0.8741(10) 0.6604(2) 0.117(2) Uani 1 1 d .
O7 O 0.7895(5) 0.9817(8) 0.71042(15) 0.0982(16) Uani 1 1 d .
O8 O 0.7339(5) 1.3006(7) 0.68297(16) 0.0927(16) Uani 1 1 d .
C1 C 0.1594(7) 0.1367(9) 0.9082(2) 0.0527(17) Uani 1 1 d .
C2 C 0.1185(5) 0.3218(9) 0.8753(2) 0.0530(16) Uani 1 1 d .
C3 C 0.2238(5) 0.5013(9) 0.8836(2) 0.0628(19) Uani 1 1 d .
H3A H 0.1980 0.6168 0.8622 0.075 Uiso 1 1 calc R
H3B H 0.2242 0.5535 0.9156 0.075 Uiso 1 1 calc R
C4 C 0.3669(5) 0.4255(12) 0.8758(2) 0.073(2) Uani 1 1 d .
H4A H 0.3695 0.3910 0.8428 0.088 Uiso 1 1 calc R
H4B H 0.4314 0.5382 0.8838 0.088 Uiso 1 1 calc R
C5 C 0.4078(6) 0.2323(9) 0.9059(2) 0.0544(16) Uani 1 1 d .
C6 C 0.3075(6) 0.1078(9) 0.92236(19) 0.0451(14) Uani 1 1 d .
C7 C 0.3465(5) -0.0663(9) 0.95237(18) 0.0574(14) Uani 1 1 d .
H7 H 0.2805 -0.1495 0.9641 0.069 Uiso 1 1 calc R
C8 C 0.4832(6) -0.1119(10) 0.96403(18) 0.0589(16) Uani 1 1 d .
H8 H 0.5094 -0.2251 0.9837 0.071 Uiso 1 1 calc R
C9 C 0.5779(6) 0.0112(10) 0.9464(2) 0.0556(17) Uani 1 1 d .
C10 C 0.5431(6) 0.1833(9) 0.91791(19) 0.0550(15) Uani 1 1 d .
H10 H 0.6104 0.2660 0.9069 0.066 Uiso 1 1 calc R
C11 C -0.0269(5) 0.4022(10) 0.88221(19) 0.0586(15) Uani 1 1 d .
H11 H -0.0900 0.2864 0.8733 0.070 Uiso 1 1 calc R
C12 C -0.0425(5) 0.4579(10) 0.93340(19) 0.0704(16) Uani 1 1 d .
H12A H -0.0190 0.3379 0.9531 0.106 Uiso 1 1 calc R
H12B H -0.1348 0.4976 0.9361 0.106 Uiso 1 1 calc R
H12C H 0.0166 0.5734 0.9432 0.106 Uiso 1 1 calc R
C13 C -0.0718(5) 0.5920(9) 0.8502(2) 0.0599(16) Uani 1 1 d .
H13A H -0.0308 0.7188 0.8644 0.072 Uiso 1 1 calc R
H13B H -0.0368 0.5728 0.8200 0.072 Uiso 1 1 calc R
C14 C -0.2220(6) 0.6246(11) 0.8417(2) 0.0581(17) Uani 1 1 d .
C15 C -0.2648(5) 0.8423(11) 0.8250(2) 0.0650(19) Uani 1 1 d .
H15A H -0.2174 0.8781 0.7980 0.078 Uiso 1 1 calc R
H15B H -0.2372 0.9425 0.8499 0.078 Uiso 1 1 calc R
C16 C -0.4168(5) 0.8655(13) 0.8111(2) 0.095(2) Uani 1 1 d .
H16A H -0.4439 0.7762 0.7846 0.143 Uiso 1 1 calc R
H16B H -0.4373 1.0096 0.8028 0.143 Uiso 1 1 calc R
H16C H -0.4651 0.8254 0.8372 0.143 Uiso 1 1 calc R
C17 C 0.1191(6) 0.2472(11) 0.8240(2) 0.0627(17) Uani 1 1 d .
C18 C 0.1353(7) -0.0436(13) 0.7738(2) 0.094(2) Uani 1 1 d .
H18A H 0.0617 0.0113 0.7527 0.142 Uiso 1 1 calc R
H18B H 0.1297 -0.1947 0.7745 0.142 Uiso 1 1 calc R
H18C H 0.2200 -0.0024 0.7630 0.142 Uiso 1 1 calc R
C19 C 0.7266(7) 1.2028(10) 0.5939(2) 0.0560(17) Uani 1 1 d .
C20 C 0.7089(5) 1.0182(9) 0.6275(2) 0.0531(16) Uani 1 1 d .
C21 C 0.8046(5) 0.8394(9) 0.6175(2) 0.0641(19) Uani 1 1 d .
H21A H 0.7801 0.7879 0.5856 0.077 Uiso 1 1 calc R
H21B H 0.7938 0.7241 0.6391 0.077 Uiso 1 1 calc R
C22 C 0.9529(5) 0.9088(11) 0.6225(2) 0.0677(18) Uani 1 1 d .
H22A H 0.9819 0.9386 0.6554 0.081 Uiso 1 1 calc R
H22B H 1.0086 0.7948 0.6126 0.081 Uiso 1 1 calc R
C23 C 0.9736(6) 1.1021(9) 0.5934(2) 0.0536(16) Uani 1 1 d .
C24 C 0.8642(6) 1.2321(9) 0.5782(2) 0.0492(15) Uani 1 1 d .
C25 C 0.8851(6) 1.4045(9) 0.54914(18) 0.0575(15) Uani 1 1 d .
H25 H 0.8128 1.4919 0.5385 0.069 Uiso 1 1 calc R
C26 C 1.0132(6) 1.4447(11) 0.53617(18) 0.0617(16) Uani 1 1 d .
H26 H 1.0265 1.5562 0.5160 0.074 Uiso 1 1 calc R
C27 C 1.1204(6) 1.3203(11) 0.5531(2) 0.0632(18) Uani 1 1 d .
C28 C 1.1004(6) 1.1461(9) 0.5804(2) 0.0571(16) Uani 1 1 d .
H28 H 1.1730 1.0578 0.5902 0.069 Uiso 1 1 calc R
C29 C 0.5566(5) 0.9494(10) 0.6229(2) 0.0583(15) Uani 1 1 d .
H29 H 0.5024 1.0720 0.6303 0.070 Uiso 1 1 calc R
C30 C 0.5057(5) 0.8759(10) 0.5730(2) 0.0722(17) Uani 1 1 d .
H30A H 0.5513 0.7479 0.5661 0.108 Uiso 1 1 calc R
H30B H 0.5241 0.9828 0.5507 0.108 Uiso 1 1 calc R
H30C H 0.4097 0.8510 0.5710 0.108 Uiso 1 1 calc R
C31 C 0.5288(6) 0.7695(10) 0.6576(3) 0.081(2) Uani 1 1 d .
H31A H 0.5647 0.6390 0.6463 0.097 Uiso 1 1 calc R
H31B H 0.5783 0.8000 0.6881 0.097 Uiso 1 1 calc R
C32 C 0.3855(7) 0.7372(13) 0.6642(3) 0.083(2) Uani 1 1 d .
C33 C 0.3530(7) 0.5132(14) 0.6783(3) 0.118(3) Uani 1 1 d .
H33A H 0.3801 0.4174 0.6545 0.142 Uiso 1 1 calc R
H33B H 0.4072 0.4802 0.7077 0.142 Uiso 1 1 calc R
C34 C 0.2147(9) 0.4750(16) 0.6840(3) 0.151(4) Uani 1 1 d .
H34A H 0.1898 0.5545 0.7104 0.226 Uiso 1 1 calc R
H34B H 0.2018 0.3274 0.6895 0.226 Uiso 1 1 calc R
H34C H 0.1591 0.5172 0.6559 0.226 Uiso 1 1 calc R
C35 C 0.7479(6) 1.0966(11) 0.6784(2) 0.0642(18) Uani 1 1 d .
C36 C 0.7678(8) 1.3811(14) 0.7295(2) 0.128(3) Uani 1 1 d .
H36A H 0.7176 1.3058 0.7512 0.192 Uiso 1 1 calc R
H36B H 0.7452 1.5282 0.7302 0.192 Uiso 1 1 calc R
H36C H 0.8633 1.3635 0.7385 0.192 Uiso 1 1 calc R

loop_
_atom_site_aniso_label
_atom_site_aniso_U_11
_atom_site_aniso_U_22
_atom_site_aniso_U_33
_atom_site_aniso_U_23
_atom_site_aniso_U_13
_atom_site_aniso_U_12
Br1 0.0641(4) 0.0796(6) 0.0966(5) 0.0040(5) 0.0022(4) 0.0166(4)
Br2 0.0706(5) 0.0910(7) 0.1095(6) 0.0066(5) 0.0128(4) -0.0189(5)
O1 0.068(3) 0.040(3) 0.095(3) 0.012(2) 0.010(2) -0.005(2)
O2 0.061(3) 0.086(4) 0.116(4) 0.033(3) -0.002(2) -0.011(3)
O3 0.192(5) 0.061(4) 0.075(3) 0.019(3) 0.027(3) 0.021(3)
O4 0.105(3) 0.046(3) 0.075(3) -0.008(2) 0.011(3) -0.004(2)
O5 0.060(2) 0.051(3) 0.096(3) 0.016(2) -0.001(2) 0.010(2)
O6 0.075(3) 0.106(5) 0.176(5) 0.052(4) 0.034(3) 0.024(4)
O7 0.152(4) 0.068(4) 0.070(3) 0.012(3) -0.013(3) 0.017(3)
O8 0.150(4) 0.049(3) 0.071(3) -0.016(2) -0.028(3) 0.029(3)
C1 0.079(5) 0.026(4) 0.054(4) -0.001(3) 0.013(3) -0.014(3)
C2 0.049(3) 0.046(4) 0.063(4) 0.005(3) 0.002(3) -0.016(3)
C3 0.064(4) 0.042(5) 0.081(5) 0.005(3) -0.002(3) -0.021(3)
C4 0.055(4) 0.067(5) 0.098(5) 0.031(5) 0.013(3) -0.003(4)
C5 0.062(4) 0.042(4) 0.060(4) -0.001(3) 0.013(3) -0.007(3)
C6 0.056(4) 0.030(3) 0.051(4) -0.001(3) 0.009(3) -0.004(3)
C7 0.070(4) 0.035(4) 0.067(4) 0.005(3) 0.008(3) -0.010(3)
C8 0.079(4) 0.043(4) 0.053(4) 0.007(3) -0.001(3) -0.005(4)
C9 0.061(4) 0.053(5) 0.052(4) -0.009(3) 0.004(3) -0.003(3)
C10 0.056(4) 0.053(4) 0.059(4) 0.003(3) 0.019(3) -0.001(3)
C11 0.062(4) 0.041(4) 0.073(4) -0.002(4) 0.003(3) -0.004(3)
C12 0.066(3) 0.064(4) 0.082(5) -0.002(4) 0.010(3) 0.006(3)
C13 0.051(4) 0.047(4) 0.080(5) 0.006(3) 0.001(3) -0.009(3)
C14 0.065(4) 0.054(5) 0.054(4) 0.009(3) 0.004(3) -0.007(4)
C15 0.071(4) 0.068(5) 0.056(4) 0.013(4) 0.005(3) -0.007(4)
C16 0.079(4) 0.094(6) 0.110(6) 0.014(5) -0.004(4) 0.016(5)
C17 0.066(4) 0.052(5) 0.073(5) 0.018(4) 0.017(4) 0.014(3)
C18 0.158(6) 0.061(5) 0.067(5) -0.022(5) 0.028(4) 0.001(6)
C19 0.073(5) 0.037(4) 0.057(4) -0.005(3) 0.005(4) 0.016(3)
C20 0.057(4) 0.048(4) 0.054(4) 0.013(3) 0.008(3) 0.017(3)
C21 0.072(4) 0.040(5) 0.080(5) 0.013(4) 0.010(4) 0.017(3)
C22 0.060(4) 0.045(4) 0.098(5) 0.015(4) 0.007(3) 0.014(4)
C23 0.052(4) 0.036(4) 0.071(4) 0.005(3) -0.006(3) 0.005(3)
C24 0.062(4) 0.031(4) 0.053(4) -0.002(3) -0.003(3) -0.001(3)
C25 0.075(4) 0.033(4) 0.064(4) -0.007(3) 0.007(3) 0.011(3)
C26 0.087(4) 0.044(4) 0.054(4) -0.002(4) 0.009(3) -0.020(4)
C27 0.075(4) 0.052(5) 0.060(4) -0.011(4) -0.006(4) -0.003(4)
C28 0.055(4) 0.044(4) 0.069(4) 0.002(3) -0.009(3) 0.001(3)
C29 0.062(4) 0.040(4) 0.072(4) 0.013(4) 0.002(3) 0.010(3)
C30 0.068(4) 0.061(4) 0.089(5) -0.006(4) 0.013(3) -0.006(3)
C31 0.071(5) 0.055(5) 0.118(6) 0.016(4) 0.012(4) 0.009(3)
C32 0.074(5) 0.072(6) 0.103(6) 0.028(5) 0.014(5) 0.004(4)
C33 0.074(5) 0.107(8) 0.181(9) 0.028(7) 0.045(5) -0.024(5)
C34 0.207(10) 0.111(9) 0.138(8) 0.027(7) 0.034(7) 0.000(9)
C35 0.069(4) 0.049(5) 0.071(5) -0.002(4) -0.006(4) 0.016(3)
C36 0.205(8) 0.073(6) 0.095(6) -0.018(5) -0.042(6) 0.045(7)

loop_
_atom_type_symbol
_atom_type_description
_atom_type_scat_dispersion_real
_atom_type_scat_dispersion_imag
_atom_type_scat_source
C C 0.0033 0.0016 'International Tables Vol C Tables 4.2.6.8 and 6.1.1.4'
H H 0.0000 0.0000 'International Tables Vol C Tables 4.2.6.8 and 6.1.1.4'
O O 0.0106 0.0060 'International Tables Vol C Tables 4.2.6.8 and 6.1.1.4'
Br Br -0.2901 2.4595 'International Tables Vol C Tables 4.2.6.8 and 6.1.1.4'

loop_
_geom_angle_atom_site_label_1
_geom_angle_atom_site_label_2
_geom_angle_atom_site_label_3
_geom_angle
C17 O4 C18 116.0(5)
C35 O8 C36 115.3(6)
O1 C1 C6 121.8(6)
O1 C1 C2 121.6(6)
C6 C1 C2 116.6(5)
C1 C2 C17 108.7(5)
C1 C2 C3 109.9(4)
C17 C2 C3 107.6(5)
C1 C2 C11 111.1(5)
C17 C2 C11 108.6(4)
C3 C2 C11 110.9(5)
C4 C3 C2 111.5(5)
C4 C3 H3A 109.3
C2 C3 H3A 109.3
C4 C3 H3B 109.3
C2 C3 H3B 109.3
H3A C3 H3B 108.0
C5 C4 C3 111.4(5)
C5 C4 H4A 109.3
C3 C4 H4A 109.3
C5 C4 H4B 109.3
C3 C4 H4B 109.3
H4A C4 H4B 108.0
C10 C5 C6 119.9(6)
C10 C5 C4 120.8(5)
C6 C5 C4 119.3(5)
C5 C6 C7 119.0(5)
C5 C6 C1 123.9(5)
C7 C6 C1 116.9(5)
C8 C7 C6 119.9(5)
C8 C7 H7 120.0
C6 C7 H7 120.0
C9 C8 C7 119.1(6)
C9 C8 H8 120.5
C7 C8 H8 120.5
C8 C9 C10 122.2(5)
C8 C9 Br1 119.3(5)
C10 C9 Br1 118.5(5)
C9 C10 C5 119.8(6)
C9 C10 H10 120.1
C5 C10 H10 120.1
C12 C11 C13 109.4(5)
C12 C11 C2 112.7(4)
C13 C11 C2 113.0(4)
C12 C11 H11 107.1
C13 C11 H11 107.1
C2 C11 H11 107.1
C11 C12 H12A 109.5
C11 C12 H12B 109.5
H12A C12 H12B 109.5
C11 C12 H12C 109.5
H12A C12 H12C 109.5
H12B C12 H12C 109.5
C14 C13 C11 114.9(5)
C14 C13 H13A 108.5
C11 C13 H13A 108.5
C14 C13 H13B 108.5
C11 C13 H13B 108.5
H13A C13 H13B 107.5
O2 C14 C13 122.6(6)
O2 C14 C15 122.6(6)
C13 C14 C15 114.8(5)
C14 C15 C16 114.1(5)
C14 C15 H15A 108.7
C16 C15 H15A 108.7
C14 C15 H15B 108.7
C16 C15 H15B 108.7
H15A C15 H15B 107.6
C15 C16 H16A 109.5
C15 C16 H16B 109.5
H16A C16 H16B 109.5
C15 C16 H16C 109.5
H16A C16 H16C 109.5
H16B C16 H16C 109.5
O3 C17 O4 122.5(6)
O3 C17 C2 125.0(6)
O4 C17 C2 112.4(5)
O4 C18 H18A 109.5
O4 C18 H18B 109.5
H18A C18 H18B 109.5
O4 C18 H18C 109.5
H18A C18 H18C 109.5
H18B C18 H18C 109.5
O5 C19 C24 120.9(6)
O5 C19 C20 122.2(6)
C24 C19 C20 116.8(5)
C21 C20 C19 109.5(5)
C21 C20 C35 108.6(5)
C19 C20 C35 107.9(5)
C21 C20 C29 113.0(5)
C19 C20 C29 109.5(5)
C35 C20 C29 108.2(5)
C20 C21 C22 112.3(5)
C20 C21 H21A 109.1
C22 C21 H21A 109.1
C20 C21 H21B 109.1
C22 C21 H21B 109.1
H21A C21 H21B 107.9
C23 C22 C21 111.7(5)
C23 C22 H22A 109.3
C21 C22 H22A 109.3
C23 C22 H22B 109.3
C21 C22 H22B 109.3
H22A C22 H22B 107.9
C28 C23 C24 119.9(6)
C28 C23 C22 119.7(5)
C24 C23 C22 120.4(5)
C23 C24 C25 119.1(6)
C23 C24 C19 122.6(6)
C25 C24 C19 118.2(5)
C26 C25 C24 120.0(6)
C26 C25 H25 120.0
C24 C25 H25 120.0
C27 C26 C25 120.0(6)
C27 C26 H26 120.0
C25 C26 H26 120.0
C26 C27 C28 120.5(6)
C26 C27 Br2 119.1(5)
C28 C27 Br2 120.4(5)
C23 C28 C27 120.4(6)
C23 C28 H28 119.8
C27 C28 H28 119.8
C30 C29 C31 107.8(5)
C30 C29 C20 112.5(5)
C31 C29 C20 112.7(4)
C30 C29 H29 107.9
C31 C29 H29 107.9
C20 C29 H29 107.9
C29 C30 H30A 109.5
C29 C30 H30B 109.5
H30A C30 H30B 109.5
C29 C30 H30C 109.5
H30A C30 H30C 109.5
H30B C30 H30C 109.5
C32 C31 C29 115.1(5)
C32 C31 H31A 108.5
C29 C31 H31A 108.5
C32 C31 H31B 108.5
C29 C31 H31B 108.5
H31A C31 H31B 107.5
O6 C32 C31 123.7(7)
O6 C32 C33 122.6(7)
C31 C32 C33 113.6(6)
C34 C33 C32 115.2(7)
C34 C33 H33A 108.5
C32 C33 H33A 108.5
C34 C33 H33B 108.5
C32 C33 H33B 108.5
H33A C33 H33B 107.5
C33 C34 H34A 109.5
C33 C34 H34B 109.5
H34A C34 H34B 109.5
C33 C34 H34C 109.5
H34A C34 H34C 109.5
H34B C34 H34C 109.5
O7 C35 O8 123.7(6)
O7 C35 C20 123.2(6)
O8 C35 C20 113.1(6)
O8 C36 H36A 109.5
O8 C36 H36B 109.5
H36A C36 H36B 109.5
O8 C36 H36C 109.5
H36A C36 H36C 109.5
H36B C36 H36C 109.5

loop_
_geom_bond_atom_site_label_1
_geom_bond_atom_site_label_2
_geom_bond_distance
Br1 C9 1.884(6)
Br2 C27 1.881(6)
O1 C1 1.199(6)
O2 C14 1.198(7)
O3 C17 1.184(6)
O4 C17 1.328(7)
O4 C18 1.443(6)
O5 C19 1.204(6)
O6 C32 1.194(8)
O7 C35 1.205(7)
O8 C35 1.309(7)
O8 C36 1.428(7)
C1 C6 1.492(8)
C1 C2 1.531(8)
C2 C17 1.538(8)
C2 C3 1.545(7)
C2 C11 1.561(7)
C3 C4 1.536(7)
C3 H3A 0.9700
C3 H3B 0.9700
C4 C5 1.525(8)
C4 H4A 0.9700
C4 H4B 0.9700
C5 C10 1.383(7)
C5 C6 1.390(7)
C6 C7 1.425(7)
C7 C8 1.390(7)
C7 H7 0.9300
C8 C9 1.358(7)
C8 H8 0.9300
C9 C10 1.381(8)
C10 H10 0.9300
C11 C12 1.525(7)
C11 C13 1.547(7)
C11 H11 0.9800
C12 H12A 0.9600
C12 H12B 0.9600
C12 H12C 0.9600
C13 C14 1.496(7)
C13 H13A 0.9700
C13 H13B 0.9700
C14 C15 1.506(9)
C15 C16 1.523(7)
C15 H15A 0.9700
C15 H15B 0.9700
C16 H16A 0.9600
C16 H16B 0.9600
C16 H16C 0.9600
C18 H18A 0.9600
C18 H18B 0.9600
C18 H18C 0.9600
C19 C24 1.491(8)
C19 C20 1.535(8)
C20 C21 1.525(7)
C20 C35 1.544(8)
C20 C29 1.563(7)
C21 C22 1.526(7)
C21 H21A 0.9700
C21 H21B 0.9700
C22 C23 1.506(8)
C22 H22A 0.9700
C22 H22B 0.9700
C23 C28 1.376(7)
C23 C24 1.394(7)
C24 C25 1.400(8)
C25 C26 1.384(6)
C25 H25 0.9300
C26 C27 1.369(8)
C26 H26 0.9300
C27 C28 1.379(8)
C28 H28 0.9300
C29 C30 1.530(7)
C29 C31 1.555(8)
C29 H29 0.9800
C30 H30A 0.9600
C30 H30B 0.9600
C30 H30C 0.9600
C31 C32 1.466(9)
C31 H31A 0.9700
C31 H31B 0.9700
C32 C33 1.521(10)
C33 C34 1.417(8)
C33 H33A 0.9700
C33 H33B 0.9700
C34 H34A 0.9600
C34 H34B 0.9600
C34 H34C 0.9600
C36 H36A 0.9600
C36 H36B 0.9600
C36 H36C 0.9600

loop_
_geom_torsion_atom_site_label_1
_geom_torsion_atom_site_label_2
_geom_torsion_atom_site_label_3
_geom_torsion_atom_site_label_4
_geom_torsion
O1 C1 C2 C17 -91.0(7)
C6 C1 C2 C17 88.1(6)
O1 C1 C2 C3 151.5(6)
C6 C1 C2 C3 -29.4(7)
O1 C1 C2 C11 28.4(8)
C6 C1 C2 C11 -152.5(5)
C1 C2 C3 C4 58.0(6)
C17 C2 C3 C4 -60.2(6)
C11 C2 C3 C4 -178.8(5)
C2 C3 C4 C5 -54.4(7)
C3 C4 C5 C10 -156.5(5)
C3 C4 C5 C6 21.7(8)
C10 C5 C6 C7 1.4(8)
C4 C5 C6 C7 -176.9(5)
C10 C5 C6 C1 -174.7(5)
C4 C5 C6 C1 7.0(9)
O1 C1 C6 C5 176.3(6)
C2 C1 C6 C5 -2.8(8)
O1 C1 C6 C7 0.2(9)
C2 C1 C6 C7 -178.9(5)
C5 C6 C7 C8 -1.2(8)
C1 C6 C7 C8 175.2(5)
C6 C7 C8 C9 -0.2(8)
C7 C8 C9 C10 1.4(9)
C7 C8 C9 Br1 179.3(4)
C8 C9 C10 C5 -1.2(9)
Br1 C9 C10 C5 -179.2(4)
C6 C5 C10 C9 -0.2(8)
C4 C5 C10 C9 178.0(6)
C1 C2 C11 C12 54.4(6)
C17 C2 C11 C12 173.8(5)
C3 C2 C11 C12 -68.2(6)
C1 C2 C11 C13 179.0(5)
C17 C2 C11 C13 -61.5(6)
C3 C2 C11 C13 56.5(6)
C12 C11 C13 C14 -75.3(6)
C2 C11 C13 C14 158.3(5)
C11 C13 C14 O2 -21.1(9)
C11 C13 C14 C15 160.6(5)
O2 C14 C15 C16 -5.0(9)
C13 C14 C15 C16 173.3(5)
C18 O4 C17 O3 -0.7(9)
C18 O4 C17 C2 -177.0(5)
C1 C2 C17 O3 -163.6(6)
C3 C2 C17 O3 -44.7(8)
C11 C2 C17 O3 75.5(8)
C1 C2 C17 O4 12.5(7)
C3 C2 C17 O4 131.5(5)
C11 C2 C17 O4 -108.4(5)
O5 C19 C20 C21 149.8(6)
C24 C19 C20 C21 -30.9(7)
O5 C19 C20 C35 -92.2(7)
C24 C19 C20 C35 87.1(6)
O5 C19 C20 C29 25.3(8)
C24 C19 C20 C29 -155.3(5)
C19 C20 C21 C22 58.1(7)
C35 C20 C21 C22 -59.5(6)
C29 C20 C21 C22 -179.6(5)
C20 C21 C22 C23 -53.0(7)
C21 C22 C23 C28 -157.9(5)
C21 C22 C23 C24 19.8(8)
C28 C23 C24 C25 1.1(8)
C22 C23 C24 C25 -176.7(5)
C28 C23 C24 C19 -175.3(5)
C22 C23 C24 C19 7.0(9)
O5 C19 C24 C23 178.5(6)
C20 C19 C24 C23 -0.9(8)
O5 C19 C24 C25 2.1(8)
C20 C19 C24 C25 -177.3(5)
C23 C24 C25 C26 -0.5(8)
C19 C24 C25 C26 176.0(5)
C24 C25 C26 C27 -2.3(8)
C25 C26 C27 C28 4.5(9)
C25 C26 C27 Br2 -178.7(4)
C24 C23 C28 C27 1.1(9)
C22 C23 C28 C27 178.8(6)
C26 C27 C28 C23 -3.9(9)
Br2 C27 C28 C23 179.3(4)
C21 C20 C29 C30 -61.8(6)
C19 C20 C29 C30 60.6(6)
C35 C20 C29 C30 177.9(5)
C21 C20 C29 C31 60.3(7)
C19 C20 C29 C31 -177.3(5)
C35 C20 C29 C31 -59.9(6)
C30 C29 C31 C32 -71.0(7)
C20 C29 C31 C32 164.3(6)
C29 C31 C32 O6 -28.9(11)
C29 C31 C32 C33 153.3(6)
O6 C32 C33 C34 3.5(13)
C31 C32 C33 C34 -178.8(7)
C36 O8 C35 O7 -1.8(10)
C36 O8 C35 C20 179.5(6)
C21 C20 C35 O7 -34.9(8)
C19 C20 C35 O7 -153.6(6)
C29 C20 C35 O7 88.1(7)
C21 C20 C35 O8 143.7(5)
C19 C20 C35 O8 25.1(7)
C29 C20 C35 O8 -93.3(6)
